data_1526719
loop_
_publ_author_name
'Szafranski, M.'
'Katrusiak, A.'

_publ_section_title
;
 Phase transitions in the layered structure of diguanidinium
 tetraiodoplumbate
;
_journal_name_full 'Physical Review, Serie 3. B - Condensed Matter (18,1978-)'
_journal_page_first 1026
_journal_page_last 1035
_journal_volume 61
_journal_year 2000
_chemical_formula_sum 'C2 H12 I4 N6 Pb'
_chemical_name_systematic '(C (N H2)3)2 (Pb I4)'
_space_group_IT_number 14
_symmetry_space_group_name_Hall '-P 2yn'
_symmetry_space_group_name_H-M 'P 1 21/n 1'
_cell_angle_alpha 90
_cell_angle_beta 90.81
_cell_angle_gamma 90
_cell_formula_units_Z 8
_cell_length_a 12.831
_cell_length_b 27.052
_cell_length_c 9.298
_cell_volume 3227.052
_citation_journal_id_ASTM PRBMDO
_cod_data_source_file Szafranski_PRBMDO_2000_460.cif
_cod_data_source_block C2H12I4N6Pb1
_cod_original_cell_volume 3227.053
_cod_original_sg_symbol_Hall '-P 2ybc (x-z,y,z)'
_cod_original_formula_sum 'C2 H12 I4 N6 Pb1'
_cod_database_code 1526719

loop_
_symmetry_equiv_pos_as_xyz
x,y,z
-x+1/2,y+1/2,-z+1/2
-x,-y,-z
x-1/2,-y-1/2,z-1/2

loop_
_atom_site_label
_atom_site_type_symbol
_atom_site_fract_x
_atom_site_fract_y
_atom_site_fract_z
_atom_site_occupancy
_atom_site_U_iso_or_equiv
I3 I-1 0.7802 0.1591 -0.0066 1 0.0
N5 N-3 0.898 0.744 0.302 1 0.0
C3 C+4 0.509 0.748 0.166 1 0.0
C4 C+4 0.52 -0.083 0.262 1 0.0
N2 N-3 -0.09 -0.062 0.293 1 0.0
I5 I-1 0.496 0.1024 0.1996 1 0.0
N11 N-3 0.468 -0.047 0.189 1 0.0
I6 I-1 0.2913 -0.0011 0.4991 1 0.0
N4 N-3 0.059 0.74 0.193 1 0.0
N3 N-3 0.09 -0.074 0.299 1 0.0
Pb2 Pb+2 0.2449 0.089 0.2574 1 0.0
N6 N-3 0.006 0.813 0.3 1 0.0
C1 C+4 0.002 -0.063 0.226 1 0.0
I7 I-1 0.2622 0.1693 0.4982 1 0.0
I1 I-1 -0.0032 0.0755 0.3064 1 0.0
I2 I-1 0.2535 0.0042 0.0009 1 0.0
I8 I-1 0.202 0.1673 0.0253 1 0.0
N9 N-3 0.404 0.759 0.212 1 0.0
N10 N-3 0.599 0.894 0.201 1 0.0
Pb1 Pb+2 0.7432 0.0849 0.2491 1 0.0
N8 N-3 0.564 0.714 0.24 1 0.0
I4 I-1 0.7404 0.1676 0.4777 1 0.0
N12 N-3 0.496 -0.092 0.399 1 0.0
N1 N-3 0.003 -0.058 0.082 1 0.0
C2 C+4 -0.01 0.765 0.271 1 0.0
N7 N-3 0.558 0.784 0.098 1 0.0
